data_2235017
loop_
_publ_author_name
'Kumar, K. Mahesh'
'Mahabaleshwaraiah, N. M.'
'Kotresh, O.'
'Jeyaseelan, S.'
'Devarajegowda, H. C.'

_publ_section_title
;
 Methyl
 <i>N</i>-{4-[(4-methoxyphenoxy)methyl]-2-oxo-2<i>H</i>-chromen-7-yl}carbamate
;
_journal_coeditor_code HB6754
_journal_issue 6
_journal_name_full 'Acta Crystallographica Section E'
_journal_page_first o1734
_journal_paper_doi 10.1107/S160053681202048X
_journal_volume 68
_journal_year 2012
_chemical_formula_iupac 'C19 H17 N O6'
_chemical_formula_moiety 'C19 H17 N O6'
_chemical_formula_sum 'C19 H17 N O6'
_chemical_formula_weight 355.34
_chemical_melting_point 475
_chemical_name_systematic
;
Methyl
<i>N</i>-{4-[(4-methoxyphenoxy)methyl]-2-oxo-2<i>H</i>-chromen-7-yl}carbamate
;
_space_group_IT_number 14
_symmetry_cell_setting monoclinic
_symmetry_space_group_name_Hall '-P 2yn'
_symmetry_space_group_name_H-M 'P 1 21/n 1'
_atom_sites_solution_hydrogens geom
_atom_sites_solution_primary direct
_atom_sites_solution_secondary difmap
_audit_creation_method SHELXL-97
_cell_angle_alpha 90.00
_cell_angle_beta 94.3090(10)
_cell_angle_gamma 90.00
_cell_formula_units_Z 4
_cell_length_a 8.31410(10)
_cell_length_b 17.3978(3)
_cell_length_c 11.5729(2)
_cell_measurement_reflns_used 2939
_cell_measurement_temperature 293(2)
_cell_measurement_theta_max 24.98
_cell_measurement_theta_min 2.12
_cell_volume 1669.25(5)
_computing_cell_refinement 'SAINT (Bruker, 2001)'
_computing_data_collection 'SMART (Bruker, 2001)'
_computing_data_reduction 'SAINT (Bruker, 2001)'
_computing_molecular_graphics 'ORTEP-3 (Farrugia, 1997)'
_computing_publication_material 'SHELXL97 (Sheldrick, 2008)'
_computing_structure_refinement 'SHELXL97 (Sheldrick, 2008)'
_computing_structure_solution 'SHELXS97 (Sheldrick, 2008)'
_diffrn_ambient_temperature 293(2)
_diffrn_measured_fraction_theta_full 1.000
_diffrn_measured_fraction_theta_max 1.000
_diffrn_measurement_device_type 'Bruker SMART CCD'
_diffrn_measurement_method '\w and \f scans'
_diffrn_radiation_monochromator graphite
_diffrn_radiation_source 'fine-focus sealed tube'
_diffrn_radiation_type MoK\a
_diffrn_radiation_wavelength 0.71073
_diffrn_reflns_av_R_equivalents 0.0232
_diffrn_reflns_av_sigmaI/netI 0.0168
_diffrn_reflns_limit_h_max 9
_diffrn_reflns_limit_h_min -9
_diffrn_reflns_limit_k_max 20
_diffrn_reflns_limit_k_min -20
_diffrn_reflns_limit_l_max 13
_diffrn_reflns_limit_l_min -13
_diffrn_reflns_number 14973
_diffrn_reflns_theta_full 24.98
_diffrn_reflns_theta_max 24.98
_diffrn_reflns_theta_min 2.12
_exptl_absorpt_coefficient_mu 0.106
_exptl_absorpt_correction_T_max 1.0000
_exptl_absorpt_correction_T_min 0.7700
_exptl_absorpt_correction_type multi-scan
_exptl_absorpt_process_details '(SADABS; Sheldrick, 2007)'
_exptl_crystal_colour colourless
_exptl_crystal_density_diffrn 1.414
_exptl_crystal_density_method 'not measured'
_exptl_crystal_description Plate
_exptl_crystal_F_000 744
_exptl_crystal_size_max 0.24
_exptl_crystal_size_mid 0.20
_exptl_crystal_size_min 0.12
_refine_diff_density_max 0.142
_refine_diff_density_min -0.124
_refine_ls_extinction_coef 0.0028(9)
_refine_ls_extinction_expression Fc^*^=kFc[1+0.001xFc^2^\l^3^/sin(2\q)]^-1/4^
_refine_ls_extinction_method 'SHELXL97 (Sheldrick, 2008)'
_refine_ls_goodness_of_fit_ref 1.064
_refine_ls_hydrogen_treatment constr
_refine_ls_matrix_type full
_refine_ls_number_parameters 238
_refine_ls_number_reflns 2939
_refine_ls_number_restraints 0
_refine_ls_restrained_S_all 1.064
_refine_ls_R_factor_all 0.0466
_refine_ls_R_factor_gt 0.0354
_refine_ls_shift/su_max 0.000
_refine_ls_shift/su_mean 0.000
_refine_ls_structure_factor_coef Fsqd
_refine_ls_weighting_details 'calc w=1/[\s^2^(Fo^2^)+(0.0518P)^2^+0.2287P] where P=(Fo^2^+2Fc^2^)/3'
_refine_ls_weighting_scheme calc
_refine_ls_wR_factor_gt 0.0962
_refine_ls_wR_factor_ref 0.1025
_reflns_number_gt 2374
_reflns_number_total 2939
_reflns_threshold_expression I>2\s(I)
_cod_data_source_file hb6754.cif
_cod_data_source_block I
_cod_original_sg_symbol_Hall '-P 2yn '
_cod_original_sg_symbol_H-M 'P 21/n'
_cod_database_code 2235017
_cod_database_fobs_code 2235017

loop_
_symmetry_equiv_pos_as_xyz
'x, y, z'
'-x+1/2, y+1/2, -z+1/2'
'-x, -y, -z'
'x-1/2, -y-1/2, z-1/2'

loop_
_atom_site_type_symbol
_atom_site_label
_atom_site_fract_x
_atom_site_fract_y
_atom_site_fract_z
_atom_site_U_iso_or_equiv
_atom_site_adp_type
_atom_site_calc_flag
_atom_site_refinement_flags
_atom_site_occupancy
_atom_site_symmetry_multiplicity
O O1 0.22869(12) 0.25228(5) 0.17803(9) 0.0546(3) Uani d . 1 1
O O2 0.29518(15) 0.36749(6) 0.12426(11) 0.0719(4) Uani d . 1 1
O O3 0.75136(12) 0.21340(6) 0.00648(10) 0.0625(3) Uani d . 1 1
O O4 1.32758(14) 0.12805(7) -0.16477(12) 0.0738(4) Uani d . 1 1
O O5 -0.16647(14) 0.08777(7) 0.31601(12) 0.0798(4) Uani d . 1 1
O O6 -0.15645(12) -0.02844(7) 0.40139(10) 0.0651(3) Uani d . 1 1
N N7 0.05554(14) 0.01046(7) 0.31564(11) 0.0551(3) Uani d . 1 1
H H7 0.0887 -0.0347 0.3359 0.066 Uiso calc R 1 1
C C8 -0.3183(2) -0.01795(12) 0.43264(17) 0.0758(5) Uani d . 1 1
H H8A -0.3253 0.0291 0.4753 0.114 Uiso calc R 1 1
H H8B -0.3480 -0.0603 0.4798 0.114 Uiso calc R 1 1
H H8C -0.3901 -0.0157 0.3638 0.114 Uiso calc R 1 1
C C9 -0.09510(18) 0.02930(9) 0.34198(14) 0.0547(4) Uani d . 1 1
C C10 0.16316(16) 0.05609(8) 0.25940(12) 0.0482(3) Uani d . 1 1
C C11 0.30076(18) 0.02083(9) 0.22107(14) 0.0556(4) Uani d . 1 1
H H11 0.3157 -0.0318 0.2316 0.067 Uiso calc R 1 1
C C12 0.41361(18) 0.06269(9) 0.16825(14) 0.0548(4) Uani d . 1 1
H H12 0.5041 0.0380 0.1435 0.066 Uiso calc R 1 1
C C13 0.39578(16) 0.14200(8) 0.15063(12) 0.0465(3) Uani d . 1 1
C C14 0.25774(17) 0.17482(8) 0.18963(12) 0.0468(3) Uani d . 1 1
C C15 0.14222(17) 0.13397(8) 0.24295(13) 0.0503(4) Uani d . 1 1
H H15 0.0515 0.1586 0.2675 0.060 Uiso calc R 1 1
C C16 0.33358(18) 0.30026(9) 0.12863(14) 0.0544(4) Uani d . 1 1
C C17 0.47631(18) 0.26706(9) 0.08719(14) 0.0534(4) Uani d . 1 1
H H17 0.5491 0.2987 0.0527 0.064 Uiso calc R 1 1
C C18 0.50789(16) 0.19144(8) 0.09682(12) 0.0486(4) Uani d . 1 1
C C19 0.65617(17) 0.15584(9) 0.05426(14) 0.0543(4) Uani d . 1 1
H H19A 0.7178 0.1306 0.1179 0.065 Uiso calc R 1 1
H H19B 0.6260 0.1175 -0.0042 0.065 Uiso calc R 1 1
C C20 0.89376(17) 0.18941(9) -0.03564(13) 0.0515(4) Uani d . 1 1
C C21 0.94292(19) 0.11408(9) -0.04124(15) 0.0598(4) Uani d . 1 1
H H21 0.8782 0.0751 -0.0152 0.072 Uiso calc R 1 1
C C22 1.08779(19) 0.09621(9) -0.08528(15) 0.0612(4) Uani d . 1 1
H H22 1.1200 0.0451 -0.0885 0.073 Uiso calc R 1 1
C C23 1.18506(18) 0.15266(9) -0.12443(13) 0.0547(4) Uani d . 1 1
C C24 1.13658(18) 0.22857(9) -0.11907(13) 0.0563(4) Uani d . 1 1
H H24 1.2015 0.2674 -0.1453 0.068 Uiso calc R 1 1
C C25 0.99133(18) 0.24652(9) -0.07463(13) 0.0552(4) Uani d . 1 1
H H25 0.9591 0.2976 -0.0710 0.066 Uiso calc R 1 1
C C26 1.4187(2) 0.18198(11) -0.22267(18) 0.0783(5) Uani d . 1 1
H H26A 1.3534 0.2034 -0.2866 0.118 Uiso calc R 1 1
H H26B 1.5110 0.1570 -0.2509 0.118 Uiso calc R 1 1
H H26C 1.4538 0.2223 -0.1700 0.118 Uiso calc R 1 1

loop_
_atom_site_aniso_label
_atom_site_aniso_U_11
_atom_site_aniso_U_22
_atom_site_aniso_U_33
_atom_site_aniso_U_12
_atom_site_aniso_U_13
_atom_site_aniso_U_23
O1 0.0545(6) 0.0394(6) 0.0714(7) 0.0001(4) 0.0157(5) -0.0011(5)
O2 0.0771(8) 0.0378(6) 0.1031(10) -0.0030(5) 0.0219(7) -0.0017(6)
O3 0.0518(6) 0.0560(6) 0.0820(8) -0.0025(5) 0.0206(6) 0.0081(6)
O4 0.0598(7) 0.0671(8) 0.0982(9) 0.0010(6) 0.0296(6) 0.0054(6)
O5 0.0574(7) 0.0748(9) 0.1098(10) 0.0136(6) 0.0223(7) 0.0293(7)
O6 0.0536(6) 0.0648(7) 0.0789(8) -0.0073(5) 0.0184(5) 0.0110(6)
N7 0.0505(7) 0.0444(7) 0.0720(9) 0.0020(5) 0.0150(6) 0.0087(6)
C8 0.0518(10) 0.0929(14) 0.0848(13) -0.0122(9) 0.0191(9) 0.0062(10)
C9 0.0506(9) 0.0549(10) 0.0594(9) -0.0030(7) 0.0082(7) 0.0061(7)
C10 0.0459(8) 0.0465(8) 0.0527(8) -0.0009(6) 0.0060(6) 0.0028(6)
C11 0.0523(8) 0.0436(8) 0.0720(10) 0.0045(6) 0.0119(7) 0.0063(7)
C12 0.0474(8) 0.0506(9) 0.0677(10) 0.0064(6) 0.0129(7) 0.0040(7)
C13 0.0432(7) 0.0459(8) 0.0504(8) -0.0012(6) 0.0038(6) -0.0007(6)
C14 0.0480(8) 0.0402(8) 0.0522(8) 0.0009(6) 0.0038(6) -0.0015(6)
C15 0.0456(8) 0.0475(9) 0.0591(9) 0.0016(6) 0.0122(7) -0.0011(7)
C16 0.0574(9) 0.0429(9) 0.0633(10) -0.0069(7) 0.0070(7) -0.0035(7)
C17 0.0507(8) 0.0481(9) 0.0619(9) -0.0091(7) 0.0088(7) 0.0007(7)
C18 0.0432(8) 0.0526(9) 0.0499(8) -0.0042(6) 0.0016(6) -0.0008(6)
C19 0.0473(8) 0.0540(9) 0.0627(9) -0.0038(7) 0.0109(7) 0.0067(7)
C20 0.0457(8) 0.0563(9) 0.0529(8) -0.0042(7) 0.0058(6) 0.0023(7)
C21 0.0552(9) 0.0511(9) 0.0746(11) -0.0092(7) 0.0153(8) 0.0063(8)
C22 0.0600(10) 0.0493(9) 0.0753(11) -0.0024(7) 0.0126(8) 0.0024(8)
C23 0.0493(8) 0.0577(10) 0.0576(9) -0.0024(7) 0.0077(7) 0.0005(7)
C24 0.0536(9) 0.0550(9) 0.0612(9) -0.0106(7) 0.0093(7) 0.0059(7)
C25 0.0557(9) 0.0488(9) 0.0615(9) -0.0045(7) 0.0076(7) 0.0037(7)
C26 0.0662(11) 0.0834(13) 0.0892(13) -0.0052(9) 0.0309(10) 0.0102(10)

loop_
_atom_type_symbol
_atom_type_description
_atom_type_scat_dispersion_real
_atom_type_scat_dispersion_imag
_atom_type_scat_source
C C 0.0033 0.0016 'International Tables Vol C Tables 4.2.6.8 and 6.1.1.4'
H H 0.0000 0.0000 'International Tables Vol C Tables 4.2.6.8 and 6.1.1.4'
N N 0.0061 0.0033 'International Tables Vol C Tables 4.2.6.8 and 6.1.1.4'
O O 0.0106 0.0060 'International Tables Vol C Tables 4.2.6.8 and 6.1.1.4'

loop_
_geom_angle_atom_site_label_1
_geom_angle_atom_site_label_2
_geom_angle_atom_site_label_3
_geom_angle
C16 O1 C14 121.89(11)
C20 O3 C19 116.39(12)
C23 O4 C26 117.57(13)
C9 O6 C8 115.81(13)
C9 N7 C10 127.28(13)
C9 N7 H7 116.4
C10 N7 H7 116.4
O6 C8 H8A 109.5
O6 C8 H8B 109.5
H8A C8 H8B 109.5
O6 C8 H8C 109.5
H8A C8 H8C 109.5
H8B C8 H8C 109.5
O5 C9 O6 124.20(14)
O5 C9 N7 126.60(14)
O6 C9 N7 109.20(13)
C15 C10 N7 123.09(13)
C15 C10 C11 119.03(13)
N7 C10 C11 117.86(13)
C12 C11 C10 120.86(14)
C12 C11 H11 119.6
C10 C11 H11 119.6
C11 C12 C13 121.39(14)
C11 C12 H12 119.3
C13 C12 H12 119.3
C14 C13 C12 116.04(13)
C14 C13 C18 118.16(13)
C12 C13 C18 125.80(13)
O1 C14 C15 115.25(12)
O1 C14 C13 121.04(12)
C15 C14 C13 123.71(13)
C10 C15 C14 118.97(13)
C10 C15 H15 120.5
C14 C15 H15 120.5
O2 C16 O1 115.68(14)
O2 C16 C17 126.62(14)
O1 C16 C17 117.70(13)
C18 C17 C16 121.85(14)
C18 C17 H17 119.1
C16 C17 H17 119.1
C17 C18 C13 119.37(13)
C17 C18 C19 122.58(13)
C13 C18 C19 118.05(13)
O3 C19 C18 109.56(12)
O3 C19 H19A 109.8
C18 C19 H19A 109.8
O3 C19 H19B 109.8
C18 C19 H19B 109.8
H19A C19 H19B 108.2
C21 C20 O3 124.84(13)
C21 C20 C25 119.12(14)
O3 C20 C25 116.05(14)
C20 C21 C22 120.22(15)
C20 C21 H21 119.9
C22 C21 H21 119.9
C23 C22 C21 120.96(15)
C23 C22 H22 119.5
C21 C22 H22 119.5
C22 C23 O4 115.74(14)
C22 C23 C24 119.20(14)
O4 C23 C24 125.05(14)
C25 C24 C23 119.85(14)
C25 C24 H24 120.1
C23 C24 H24 120.1
C20 C25 C24 120.66(15)
C20 C25 H25 119.7
C24 C25 H25 119.7
O4 C26 H26A 109.5
O4 C26 H26B 109.5
H26A C26 H26B 109.5
O4 C26 H26C 109.5
H26A C26 H26C 109.5
H26B C26 H26C 109.5

loop_
_geom_bond_atom_site_label_1
_geom_bond_atom_site_label_2
_geom_bond_distance
O1 C16 1.3636(17)
O1 C14 1.3738(16)
O2 C16 1.2124(18)
O3 C20 1.3786(18)
O3 C19 1.4144(17)
O4 C23 1.3742(18)
O4 C26 1.407(2)
O5 C9 1.2042(19)
O6 C9 1.3397(18)
O6 C8 1.4309(19)
N7 C9 1.3514(19)
N7 C10 1.3935(18)
N7 H7 0.8600
C8 H8A 0.9600
C8 H8B 0.9600
C8 H8C 0.9600
C10 C15 1.377(2)
C10 C11 1.3993(19)
C11 C12 1.368(2)
C11 H11 0.9300
C12 C13 1.401(2)
C12 H12 0.9300
C13 C14 1.3874(19)
C13 C18 1.4435(19)
C14 C15 1.3774(19)
C15 H15 0.9300
C16 C17 1.434(2)
C17 C18 1.345(2)
C17 H17 0.9300
C18 C19 1.496(2)
C19 H19A 0.9700
C19 H19B 0.9700
C20 C21 1.376(2)
C20 C25 1.380(2)
C21 C22 1.378(2)
C21 H21 0.9300
C22 C23 1.371(2)
C22 H22 0.9300
C23 C24 1.384(2)
C24 C25 1.383(2)
C24 H24 0.9300
C25 H25 0.9300
C26 H26A 0.9600
C26 H26B 0.9600
C26 H26C 0.9600

loop_
_geom_hbond_atom_site_label_D
_geom_hbond_atom_site_label_H
_geom_hbond_atom_site_label_A
_geom_hbond_site_symmetry_A
_geom_hbond_distance_DH
_geom_hbond_distance_HA
_geom_hbond_distance_DA
_geom_hbond_angle_DHA
_geom_hbond_publ_flag
N7 H7 O2 2_545 0.86 1.99 2.8428(16) 170 yes
C15 H15 O5 . 0.93 2.30 2.8764(19) 120 yes
C19 H19A O5 1_655 0.97 2.53 3.476(2) 165 yes

loop_
_cod_related_entry_id
_cod_related_entry_database
_cod_related_entry_code
1 ChemSpider 30657758
